data_7719337
loop_
_publ_author_name
'Jeong, Yuri'
'Le, Ngoc Tram Anh'
'Ju, Jeyun'
'Olshevskaia, Iuliia'
'Cho, Daeheum'
'Tokunaga, Ryuya'
'Hayami, Shinya'
'Min, Kil Sik'

_publ_section_title
;
 Near-infrared emissive mononuclear lanthanide(III) complexes based on
 chiral Schiff base ligands: synthesis, crystal structure, luminescence,
 and magnetic properties.
;
_journal_issue 38
_journal_name_full 'Dalton transactions (Cambridge, England : 2003)'
_journal_page_first 14533
_journal_page_last 14546
_journal_paper_doi 10.1039/d5dt01071c
_journal_volume 54
_journal_year 2025
_chemical_absolute_configuration rm
_chemical_formula_sum 'C51 H62 N13 Nd O22'
_chemical_formula_weight 1353.37
_space_group_crystal_system orthorhombic
_space_group_IT_number 19
_space_group_name_Hall 'P 2ac 2ab'
_space_group_name_H-M_alt 'P 21 21 21'
_atom_sites_solution_hydrogens geom
_audit_creation_method SHELXL-2019/3
_audit_update_record
;
2025-07-28 deposited with the CCDC.	2025-09-01 downloaded from the CCDC.
;
_cell_angle_alpha 90
_cell_angle_beta 90
_cell_angle_gamma 90
_cell_formula_units_Z 4
_cell_length_a 13.5169(12)
_cell_length_b 19.006(2)
_cell_length_c 22.585(3)
_cell_measurement_reflns_used 9895
_cell_measurement_temperature 223(2)
_cell_measurement_theta_max 27.80
_cell_measurement_theta_min 2.33
_cell_volume 5802.1(11)
_computing_cell_refinement 'Bruker SAINT'
_computing_data_collection 'Bruker APEX3'
_computing_data_reduction 'Bruker SAINT'
_computing_molecular_graphics ORTEP
_computing_structure_refinement 'SHELXL-2019/2 (Sheldrick, 2019)'
_computing_structure_solution 'SHELXT 2014/5 (Sheldrick, 2014)'
_diffrn_ambient_temperature 223(2)
_diffrn_measured_fraction_theta_full 0.997
_diffrn_measured_fraction_theta_max 0.995
_diffrn_measurement_device_type 'PHOTON III M14'
_diffrn_measurement_method '\f and \w scans'
_diffrn_radiation_type MoK\a
_diffrn_radiation_wavelength 0.71073
_diffrn_reflns_av_R_equivalents 0.0542
_diffrn_reflns_av_unetI/netI 0.0743
_diffrn_reflns_Laue_measured_fraction_full 0.997
_diffrn_reflns_Laue_measured_fraction_max 0.995
_diffrn_reflns_limit_h_max 12
_diffrn_reflns_limit_h_min -17
_diffrn_reflns_limit_k_max 23
_diffrn_reflns_limit_k_min -25
_diffrn_reflns_limit_l_max 27
_diffrn_reflns_limit_l_min -30
_diffrn_reflns_number 42223
_diffrn_reflns_point_group_measured_fraction_full 0.995
_diffrn_reflns_point_group_measured_fraction_max 0.992
_diffrn_reflns_theta_full 25.242
_diffrn_reflns_theta_max 28.299
_diffrn_reflns_theta_min 2.325
_diffrn_source 'sealed tube'
_exptl_absorpt_coefficient_mu 0.985
_exptl_absorpt_correction_T_max 0.7457
_exptl_absorpt_correction_T_min 0.6728
_exptl_absorpt_correction_type multi-scan
_exptl_absorpt_process_details '(Krause et al., 2015)'
_exptl_crystal_colour Orange
_exptl_crystal_density_diffrn 1.549
_exptl_crystal_description Needle
_exptl_crystal_F_000 2780
_exptl_crystal_size_max 0.457
_exptl_crystal_size_mid 0.118
_exptl_crystal_size_min 0.094
_refine_diff_density_max 0.514
_refine_diff_density_min -0.583
_refine_diff_density_rms 0.081
_refine_ls_abs_structure_details
;
 Flack x determined using 4760 quotients [(I+)-(I-)]/[(I+)+(I-)]
 (Parsons, Flack and Wagner, Acta Cryst. B69 (2013) 249-259).
;
_refine_ls_abs_structure_Flack -0.014(6)
_refine_ls_extinction_method none
_refine_ls_goodness_of_fit_ref 1.017
_refine_ls_hydrogen_treatment constr
_refine_ls_matrix_type full
_refine_ls_number_parameters 810
_refine_ls_number_reflns 14285
_refine_ls_number_restraints 34
_refine_ls_restrained_S_all 1.020
_refine_ls_R_factor_all 0.0528
_refine_ls_R_factor_gt 0.0379
_refine_ls_shift/su_max 0.003
_refine_ls_shift/su_mean 0.000
_refine_ls_structure_factor_coef Fsqd
_refine_ls_weighting_details 'w=1/[\s^2^(Fo^2^)+(0.0152P)^2^] where P=(Fo^2^+2Fc^2^)/3'
_refine_ls_weighting_scheme calc
_refine_ls_wR_factor_gt 0.0654
_refine_ls_wR_factor_ref 0.0718
_reflns_Friedel_coverage 0.822
_reflns_Friedel_fraction_full 0.993
_reflns_Friedel_fraction_max 0.987
_reflns_number_gt 12210
_reflns_number_total 14285
_reflns_threshold_expression 'I > 2\s(I)'
_cod_data_source_file d5dt01071c2.cif
_cod_data_source_block shelx
_cod_depositor_comments
;
The following automatic conversions were performed:

data item '_exptl_absorpt_correction_type' value 'Multi-scan' was
changed to 'multi-scan' in accordance with the
/home/data/users/saulius/crontab/automatic-downloads/rss-feeds/RSC/lib/dictionaries/cif_core.dic
dictionary named 'cif_core.dic' version 2.4.2 last updated on
2011-04-26.

Automatic conversion script
Id: cif_fix_values 8170 2020-07-09 18:12:32Z antanas 

 Adding full bibliography for 7719337--7719340.cif.
;
_cod_original_cell_volume 5802.2(11)
_cod_database_code 7719337
_shelx_shelxl_version_number 2019/3
_shelx_space_group_comment
;
The symmetry employed for this shelxl refinement is uniquely defined
by the following loop, which should always be used as a source of
symmetry information in preference to the above space-group names.
They are only intended as comments.
;
_shelx_estimated_absorpt_t_min 0.662
_shelx_estimated_absorpt_t_max 0.913

loop_
_space_group_symop_operation_xyz
'x, y, z'
'-x+1/2, -y, z+1/2'
'-x, y+1/2, -z+1/2'
'x+1/2, -y+1/2, -z'

loop_
_atom_site_label
_atom_site_type_symbol
_atom_site_fract_x
_atom_site_fract_y
_atom_site_fract_z
_atom_site_U_iso_or_equiv
_atom_site_adp_type
_atom_site_occupancy
_atom_site_site_symmetry_order
_atom_site_calc_flag
_atom_site_refinement_flags_posn
_atom_site_refinement_flags_adp
_atom_site_refinement_flags_occupancy
_atom_site_disorder_assembly
_atom_site_disorder_group
Nd1 Nd 0.71526(2) 0.56474(2) 0.54715(2) 0.01836(6) Uani 1 1 d . . . . .
O1A O 0.8048(2) 0.59524(16) 0.46081(15) 0.0254(8) Uani 1 1 d . . . . .
O2A O 0.6257(2) 0.48363(17) 0.60769(16) 0.0266(8) Uani 1 1 d . . . . .
O3A O 0.7951(3) 0.5152(2) 0.3590(2) 0.0664(14) Uani 1 1 d . . . . .
O4A O 0.8766(3) 0.5716(3) 0.29280(19) 0.0689(14) Uani 1 1 d . . . . .
O5A O 1.2239(3) 0.5949(2) 0.34412(17) 0.0468(10) Uani 1 1 d . . . . .
O6A O 1.2581(3) 0.6446(3) 0.42761(19) 0.0581(13) Uani 1 1 d . . . . .
O7A O 0.8595(4) 0.2510(2) 0.7411(2) 0.0642(14) Uani 1 1 d . . . . .
O8A O 0.7199(4) 0.1975(2) 0.7325(2) 0.0668(13) Uani 1 1 d . . . . .
O9A O 0.5188(4) 0.2979(2) 0.5685(2) 0.0719(17) Uani 1 1 d . . . . .
O10A O 0.4651(3) 0.4007(2) 0.5922(2) 0.0531(12) Uani 1 1 d . . . . .
N1A N 0.8669(3) 0.64343(19) 0.57202(17) 0.0213(9) Uani 1 1 d . . . . .
N2A N 0.7875(3) 0.55757(18) 0.65601(15) 0.0214(7) Uani 1 1 d . . . . .
N3A N 0.8623(3) 0.5537(3) 0.3442(2) 0.0388(12) Uani 1 1 d . . . . .
N4A N 1.1992(3) 0.6177(2) 0.3927(2) 0.0353(11) Uani 1 1 d . . . . .
N5A N 0.7739(4) 0.2485(2) 0.7248(2) 0.0412(12) Uani 1 1 d . . . . .
N6A N 0.5256(4) 0.3530(3) 0.5960(2) 0.0415(13) Uani 1 1 d . . . . .
C1A C 0.8962(3) 0.5987(2) 0.4461(2) 0.0210(10) Uani 1 1 d . . . . .
C2A C 0.9312(3) 0.5790(2) 0.3888(2) 0.0241(11) Uani 1 1 d . . . . .
C3A C 1.0287(4) 0.5847(2) 0.3712(2) 0.0285(12) Uani 1 1 d . . . . .
H3A H 1.048510 0.570531 0.333159 0.034 Uiso 1 1 calc R U . . .
C4A C 1.0955(3) 0.6116(3) 0.4106(2) 0.0275(11) Uani 1 1 d . . . . .
C5A C 1.0675(3) 0.6341(3) 0.4663(2) 0.0266(12) Uani 1 1 d . . . . .
H5A H 1.114801 0.653989 0.491859 0.032 Uiso 1 1 calc R U . . .
C6A C 0.9704(3) 0.6275(2) 0.4848(2) 0.0232(11) Uani 1 1 d . . . . .
C7A C 0.9472(3) 0.6545(2) 0.5437(2) 0.0242(10) Uani 1 1 d . . . . .
H7A H 0.995517 0.682260 0.562455 0.029 Uiso 1 1 calc R U . . .
C8A C 0.8538(3) 0.6743(2) 0.6310(2) 0.0208(10) Uani 1 1 d . . . . .
H8A H 0.787115 0.695863 0.631506 0.025 Uiso 1 1 calc R U . . .
C9A C 0.9262(4) 0.7316(3) 0.6505(2) 0.0265(12) Uani 1 1 d . . . . .
H9AA H 0.993033 0.711878 0.653032 0.032 Uiso 1 1 calc R U . . .
H9AB H 0.926987 0.769436 0.620994 0.032 Uiso 1 1 calc R U . . .
C10A C 0.8964(4) 0.7614(3) 0.7104(2) 0.0314(13) Uani 1 1 d . . . . .
H10A H 0.945746 0.796050 0.723081 0.038 Uiso 1 1 calc R U . . .
H10B H 0.832687 0.785598 0.706629 0.038 Uiso 1 1 calc R U . . .
C11A C 0.8880(4) 0.7040(3) 0.7570(2) 0.0354(13) Uani 1 1 d . . . . .
H11A H 0.862303 0.724390 0.793753 0.042 Uiso 1 1 calc R U . . .
H11B H 0.953864 0.684853 0.765202 0.042 Uiso 1 1 calc R U . . .
C12A C 0.8194(4) 0.6442(3) 0.7368(2) 0.0286(12) Uani 1 1 d . . . . .
H12A H 0.820517 0.606336 0.766245 0.034 Uiso 1 1 calc R U . . .
H12B H 0.751433 0.661801 0.733890 0.034 Uiso 1 1 calc R U . . .
C13A C 0.8524(3) 0.6155(2) 0.6768(2) 0.0213(10) Uani 1 1 d . . . . .
H13A H 0.920456 0.596941 0.680897 0.026 Uiso 1 1 calc R U . . .
C14A C 0.7982(4) 0.4995(2) 0.6839(2) 0.0251(11) Uani 1 1 d . . . . .
H14A H 0.845808 0.498961 0.714237 0.030 Uiso 1 1 calc R U . . .
C15A C 0.7442(3) 0.4334(3) 0.6736(2) 0.0248(10) Uani 1 1 d . . . . .
C16A C 0.7802(4) 0.3738(2) 0.7013(2) 0.0289(11) Uani 1 1 d . . . . .
H16A H 0.837832 0.376863 0.724435 0.035 Uiso 1 1 calc R U . . .
C17A C 0.7330(4) 0.3103(2) 0.6956(2) 0.0298(12) Uani 1 1 d . . . . .
C18A C 0.6477(4) 0.3032(3) 0.6623(2) 0.0331(13) Uani 1 1 d . . . . .
H18A H 0.615376 0.259603 0.659029 0.040 Uiso 1 1 calc R U . . .
C19A C 0.6115(4) 0.3625(3) 0.6340(2) 0.0282(12) Uani 1 1 d . . . . .
C20A C 0.6581(3) 0.4302(3) 0.6370(2) 0.0248(10) Uani 1 1 d . . . . .
O1B O 0.6202(2) 0.65653(17) 0.59230(15) 0.0257(8) Uani 1 1 d . . . . .
O2B O 0.8287(2) 0.47062(16) 0.54618(19) 0.0274(7) Uani 1 1 d . . . . .
O3B O 0.6496(3) 0.7554(2) 0.67890(19) 0.0480(12) Uani 1 1 d . . . . .
O4B O 0.5239(3) 0.7588(3) 0.7367(2) 0.0652(14) Uani 1 1 d . . . . .
O5B O 0.2156(3) 0.8044(2) 0.64031(18) 0.0511(10) Uani 1 1 d . . . . .
O6B O 0.1797(3) 0.7471(2) 0.5608(2) 0.0581(14) Uani 1 1 d . . . . .
O7B O 0.7804(4) 0.15030(18) 0.49548(19) 0.0518(11) Uani 1 1 d . . . . .
O8B O 0.9100(3) 0.1476(2) 0.5529(2) 0.0656(14) Uani 1 1 d . . . . .
O9B O 1.0241(16) 0.3690(11) 0.6452(8) 0.093(7) Uani 0.47(3) 1 d D U P A 1
O9C O 1.0617(8) 0.3576(6) 0.6091(11) 0.082(6) Uani 0.53(3) 1 d D U P A 2
O10B O 0.9802(9) 0.4521(6) 0.6239(7) 0.056(4) Uani 0.53(3) 1 d D U P A 2
O10C O 1.0085(12) 0.4557(6) 0.5869(12) 0.097(7) Uani 0.47(3) 1 d D U P A 1
N1B N 0.5649(3) 0.59578(19) 0.48166(18) 0.0197(8) Uani 1 1 d . . . . .
N2B N 0.6520(3) 0.4624(2) 0.47612(18) 0.0219(9) Uani 1 1 d . . . . .
N3B N 0.5617(3) 0.7479(2) 0.6887(2) 0.0318(10) Uani 1 1 d . . . . .
N4B N 0.2377(3) 0.7656(2) 0.5993(2) 0.0358(12) Uani 1 1 d . . . . .
N5B N 0.8438(4) 0.1791(2) 0.5264(2) 0.0441(13) Uani 1 1 d . . . . .
N6B N 0.9878(4) 0.3951(3) 0.6015(3) 0.0526(16) Uani 1 1 d D . . . .
C1B C 0.5347(3) 0.6842(2) 0.5919(2) 0.0215(10) Uani 1 1 d . . . . .
C2B C 0.4980(4) 0.7274(3) 0.6396(2) 0.0263(11) Uani 1 1 d . . . . .
C3B C 0.4025(4) 0.7529(2) 0.6424(2) 0.0262(11) Uani 1 1 d . . . . .
H3B H 0.381291 0.779365 0.675206 0.031 Uiso 1 1 calc R U . . .
C4B C 0.3390(4) 0.7390(2) 0.5966(2) 0.0265(11) Uani 1 1 d . . . . .
C5B C 0.3704(3) 0.7019(2) 0.5472(3) 0.0257(10) Uani 1 1 d . . . . .
H5B H 0.326999 0.695481 0.515171 0.031 Uiso 1 1 calc R U . . .
C6B C 0.4652(3) 0.6740(2) 0.5446(3) 0.0221(10) Uani 1 1 d . . . . .
C7B C 0.4892(4) 0.6347(2) 0.4912(2) 0.0235(11) Uani 1 1 d . . . . .
H7B H 0.443609 0.638293 0.459923 0.028 Uiso 1 1 calc R U . . .
C8B C 0.5728(3) 0.5594(3) 0.4232(2) 0.0211(9) Uani 1 1 d . . . . .
H8B H 0.639634 0.569900 0.407568 0.025 Uiso 1 1 calc R U . . .
C9B C 0.4998(4) 0.5826(3) 0.3763(2) 0.0319(14) Uani 1 1 d . . . . .
H9BA H 0.432293 0.575085 0.390791 0.038 Uiso 1 1 calc R U . . .
H9BB H 0.508225 0.632997 0.368709 0.038 Uiso 1 1 calc R U . . .
C10B C 0.5141(4) 0.5425(3) 0.3196(2) 0.0399(14) Uani 1 1 d . . . . .
H10C H 0.580875 0.551026 0.304181 0.048 Uiso 1 1 calc R U . . .
H10D H 0.466375 0.558809 0.289931 0.048 Uiso 1 1 calc R U . . .
C11B C 0.4997(4) 0.4641(3) 0.3307(2) 0.0345(13) Uani 1 1 d . . . . .
H11C H 0.432397 0.455428 0.345114 0.041 Uiso 1 1 calc R U . . .
H11D H 0.508655 0.437993 0.293693 0.041 Uiso 1 1 calc R U . . .
C12B C 0.5741(3) 0.4389(3) 0.3763(2) 0.0282(11) Uani 1 1 d . . . . .
H12C H 0.640827 0.443281 0.359746 0.034 Uiso 1 1 calc R U . . .
H12D H 0.562255 0.388893 0.384367 0.034 Uiso 1 1 calc R U . . .
C13B C 0.5693(3) 0.4798(2) 0.4349(2) 0.0206(10) Uani 1 1 d . . . . .
H13B H 0.506003 0.468508 0.454740 0.025 Uiso 1 1 calc R U . . .
C14B C 0.6753(3) 0.3973(3) 0.4793(2) 0.0275(12) Uani 1 1 d . . . . .
H14B H 0.634359 0.366335 0.458105 0.033 Uiso 1 1 calc R U . . .
C15B C 0.7569(3) 0.3646(2) 0.5114(2) 0.0251(11) Uani 1 1 d . . . . .
C16B C 0.7634(4) 0.2919(2) 0.5067(2) 0.0308(12) Uani 1 1 d . . . . .
H16B H 0.715110 0.267200 0.485137 0.037 Uiso 1 1 calc R U . . .
C17B C 0.8399(4) 0.2555(3) 0.5332(2) 0.0314(13) Uani 1 1 d . . . . .
C18B C 0.9125(4) 0.2899(3) 0.5639(2) 0.0359(14) Uani 1 1 d . . . . .
H18B H 0.964151 0.264743 0.581984 0.043 Uiso 1 1 calc R U . . .
C19B C 0.9084(4) 0.3622(3) 0.5680(2) 0.0325(13) Uani 1 1 d . . . . .
C20B C 0.8316(3) 0.4039(2) 0.5425(3) 0.0244(10) Uani 1 1 d . . . . .
N7 N 0.2782(4) 0.4964(2) 0.6581(2) 0.0392(11) Uani 1 1 d . . . . .
H7 H 0.351401 0.496557 0.659106 0.047 Uiso 1 1 calc R U . . .
C21 C 0.2455(4) 0.4415(4) 0.7024(3) 0.0583(18) Uani 1 1 d . . . . .
H21A H 0.252093 0.460735 0.742496 0.070 Uiso 1 1 calc R U . . .
H21B H 0.175493 0.430599 0.695861 0.070 Uiso 1 1 calc R U . . .
C22 C 0.3043(7) 0.3754(4) 0.6981(3) 0.085(3) Uani 1 1 d . . . . .
H22A H 0.291182 0.352822 0.660370 0.128 Uiso 1 1 calc R U . . .
H22B H 0.285844 0.343931 0.730032 0.128 Uiso 1 1 calc R U . . .
H22C H 0.374217 0.386415 0.700991 0.128 Uiso 1 1 calc R U . . .
C23 C 0.2496(5) 0.4747(3) 0.5962(3) 0.0498(17) Uani 1 1 d . . . . .
H23A H 0.271791 0.426289 0.589450 0.060 Uiso 1 1 calc R U . . .
H23B H 0.177269 0.475233 0.592966 0.060 Uiso 1 1 calc R U . . .
C24 C 0.2917(6) 0.5207(3) 0.5491(3) 0.0686(19) Uani 1 1 d . . . . .
H24A H 0.265890 0.568015 0.553472 0.103 Uiso 1 1 calc R U . . .
H24B H 0.273563 0.502346 0.510532 0.103 Uiso 1 1 calc R U . . .
H24C H 0.363254 0.521645 0.552647 0.103 Uiso 1 1 calc R U . . .
C25 C 0.2461(4) 0.5691(4) 0.6757(3) 0.063(2) Uani 1 1 d . . . . .
H25A H 0.268980 0.578222 0.716167 0.075 Uiso 1 1 calc R U . . .
H25B H 0.278848 0.603166 0.649644 0.075 Uiso 1 1 calc R U . . .
C26 C 0.1372(5) 0.5815(4) 0.6732(4) 0.077(3) Uani 1 1 d . . . . .
H26A H 0.115805 0.582302 0.632226 0.116 Uiso 1 1 calc R U . . .
H26B H 0.121887 0.626267 0.691697 0.116 Uiso 1 1 calc R U . . .
H26C H 0.103240 0.544036 0.694075 0.116 Uiso 1 1 calc R U . . .
O11 O 1.0265(4) 0.3821(3) 0.3724(2) 0.0900(18) Uani 1 1 d . . . . .
C27 C 0.9386(6) 0.3659(4) 0.3996(4) 0.076(2) Uani 1 1 d . . . . .
H27A H 0.909370 0.408382 0.416937 0.091 Uiso 1 1 calc R U . . .
H27B H 0.949824 0.331758 0.431395 0.091 Uiso 1 1 calc R U . . .
C28 C 0.8683(6) 0.3348(5) 0.3530(4) 0.094(3) Uani 1 1 d . . . . .
H28A H 0.869602 0.363747 0.317690 0.140 Uiso 1 1 calc R U . . .
H28B H 0.801593 0.333438 0.368794 0.140 Uiso 1 1 calc R U . . .
H28C H 0.889395 0.287391 0.343181 0.140 Uiso 1 1 calc R U . . .
C29 C 1.0998(6) 0.4034(5) 0.4132(4) 0.081(3) Uani 1 1 d . . . . .
H29A H 1.114657 0.364881 0.440566 0.097 Uiso 1 1 calc R U . . .
H29B H 1.076080 0.443707 0.436257 0.097 Uiso 1 1 calc R U . . .
C30 C 1.1921(6) 0.4237(4) 0.3790(4) 0.093(3) Uani 1 1 d . . . . .
H30A H 1.217355 0.382783 0.358133 0.140 Uiso 1 1 calc R U . . .
H30B H 1.241984 0.440834 0.406250 0.140 Uiso 1 1 calc R U . . .
H30C H 1.176051 0.460264 0.350622 0.140 Uiso 1 1 calc R U . . .
O12 O 0.4676(3) 0.5401(2) 0.6679(2) 0.0644(14) Uani 1 1 d . . . . .
H12 H 0.507105 0.512753 0.651732 0.097 Uiso 1 1 calc R U . . .
C31 C 0.5107(5) 0.5675(4) 0.7207(3) 0.068(2) Uani 1 1 d . . . . .
H31A H 0.566278 0.597495 0.710451 0.102 Uiso 1 1 calc R U . . .
H31B H 0.533522 0.529035 0.745315 0.102 Uiso 1 1 calc R U . . .
H31C H 0.461759 0.594811 0.742087 0.102 Uiso 1 1 calc R U . . .

loop_
_atom_site_aniso_label
_atom_site_aniso_U_11
_atom_site_aniso_U_22
_atom_site_aniso_U_33
_atom_site_aniso_U_23
_atom_site_aniso_U_13
_atom_site_aniso_U_12
Nd1 0.01783(10) 0.01741(10) 0.01982(11) -0.00025(11) -0.00065(11) 0.00017(11)
O1A 0.0222(18) 0.0301(17) 0.024(2) 0.0020(14) 0.0024(15) -0.0033(13)
O2A 0.0275(19) 0.0252(19) 0.027(2) 0.0056(15) 0.0014(16) -0.0012(15)
O3A 0.047(3) 0.093(4) 0.059(3) -0.037(3) 0.009(3) -0.028(3)
O4A 0.065(3) 0.113(4) 0.029(3) -0.009(3) -0.014(2) -0.008(3)
O5A 0.033(2) 0.070(3) 0.037(2) -0.0111(19) 0.012(2) -0.001(2)
O6A 0.023(2) 0.112(4) 0.040(3) -0.016(3) 0.0007(17) -0.012(2)
O7A 0.060(3) 0.044(3) 0.089(4) 0.019(3) -0.019(3) 0.011(2)
O8A 0.077(3) 0.031(2) 0.092(4) 0.028(2) -0.016(3) -0.010(3)
O9A 0.078(3) 0.042(3) 0.095(5) -0.014(3) -0.037(3) -0.012(2)
O10A 0.033(2) 0.051(3) 0.075(4) -0.006(2) -0.013(2) -0.002(2)
N1A 0.023(2) 0.020(2) 0.020(2) -0.0001(16) 0.0000(17) -0.0001(16)
N2A 0.0218(17) 0.0200(18) 0.022(2) -0.0008(15) -0.0006(17) -0.003(2)
N3A 0.028(2) 0.051(3) 0.037(3) -0.009(2) -0.004(2) 0.004(2)
N4A 0.023(2) 0.054(3) 0.029(3) 0.000(2) 0.004(2) 0.000(2)
N5A 0.057(3) 0.026(2) 0.040(3) 0.008(2) 0.000(3) 0.005(3)
N6A 0.037(3) 0.034(3) 0.053(4) 0.005(3) -0.005(3) -0.012(2)
C1A 0.026(2) 0.017(2) 0.020(3) 0.005(2) -0.001(2) -0.0006(18)
C2A 0.025(2) 0.025(3) 0.022(3) -0.001(2) -0.003(2) 0.000(2)
C3A 0.032(3) 0.031(3) 0.023(3) -0.001(2) 0.005(2) 0.003(2)
C4A 0.019(2) 0.034(3) 0.030(3) 0.002(2) 0.002(2) -0.001(2)
C5A 0.024(3) 0.032(3) 0.024(3) -0.002(2) -0.003(2) -0.003(2)
C6A 0.028(3) 0.022(3) 0.020(3) 0.002(2) 0.002(2) -0.001(2)
C7A 0.023(2) 0.027(2) 0.022(3) 0.000(2) -0.001(2) -0.0017(19)
C8A 0.025(2) 0.019(2) 0.018(3) 0.0000(18) -0.002(2) 0.0020(19)
C9A 0.031(3) 0.022(3) 0.026(3) -0.001(2) -0.004(2) -0.005(2)
C10A 0.036(3) 0.024(3) 0.034(3) -0.008(2) -0.007(3) -0.001(2)
C11A 0.045(3) 0.038(3) 0.024(3) -0.006(2) -0.006(2) -0.003(3)
C12A 0.038(3) 0.030(3) 0.017(3) -0.002(2) 0.000(2) -0.001(2)
C13A 0.021(2) 0.024(2) 0.019(3) -0.0012(19) 0.000(2) -0.002(2)
C14A 0.028(3) 0.024(2) 0.023(3) 0.0036(19) -0.003(2) -0.001(2)
C15A 0.030(2) 0.023(2) 0.022(2) 0.003(2) 0.0021(18) -0.002(2)
C16A 0.033(3) 0.025(2) 0.029(3) 0.0029(19) 0.002(3) 0.001(3)
C17A 0.037(3) 0.022(2) 0.030(3) 0.006(2) 0.005(2) 0.003(2)
C18A 0.039(3) 0.022(3) 0.038(3) 0.004(2) 0.009(3) -0.004(2)
C19A 0.026(3) 0.029(3) 0.030(3) 0.001(2) 0.001(2) -0.005(2)
C20A 0.027(2) 0.023(2) 0.025(3) 0.001(2) 0.009(2) -0.002(2)
O1B 0.0263(18) 0.0247(18) 0.026(2) -0.0058(15) -0.0054(15) 0.0064(14)
O2B 0.0244(17) 0.0235(17) 0.034(2) -0.0041(19) -0.0033(17) 0.0021(13)
O3B 0.032(2) 0.060(3) 0.053(3) -0.026(2) -0.007(2) 0.005(2)
O4B 0.064(3) 0.104(4) 0.028(3) -0.024(3) 0.000(2) 0.000(3)
O5B 0.042(2) 0.064(3) 0.048(3) -0.014(2) 0.007(2) 0.024(2)
O6B 0.028(2) 0.067(3) 0.079(4) -0.031(3) -0.014(2) 0.0094(19)
O7B 0.064(3) 0.0231(19) 0.068(3) -0.0074(19) 0.000(3) 0.007(2)
O8B 0.079(3) 0.037(2) 0.081(4) 0.008(3) -0.016(3) 0.030(2)
O9B 0.078(11) 0.138(13) 0.062(11) 0.006(10) -0.046(9) -0.022(9)
O9C 0.047(7) 0.067(7) 0.132(15) -0.009(8) -0.050(8) 0.015(5)
O10B 0.045(6) 0.059(7) 0.064(9) -0.038(6) -0.018(5) 0.015(4)
O10C 0.057(9) 0.060(8) 0.175(19) -0.039(9) -0.065(11) 0.019(6)
N1B 0.021(2) 0.0169(19) 0.022(2) -0.0008(16) 0.0016(17) 0.0006(16)
N2B 0.022(2) 0.020(2) 0.024(2) 0.0009(16) -0.0019(17) 0.0001(17)
N3B 0.039(3) 0.031(3) 0.025(3) -0.005(2) -0.004(2) 0.011(2)
N4B 0.028(3) 0.032(3) 0.048(3) -0.005(2) 0.005(2) 0.0060(19)
N5B 0.055(3) 0.029(3) 0.049(3) 0.003(2) 0.006(3) 0.019(2)
N6B 0.030(3) 0.050(4) 0.077(5) -0.006(3) -0.017(3) 0.004(3)
C1B 0.028(3) 0.018(2) 0.018(3) -0.0005(19) 0.002(2) 0.003(2)
C2B 0.032(3) 0.024(3) 0.024(3) -0.004(2) -0.002(2) 0.003(2)
C3B 0.034(3) 0.021(3) 0.025(3) 0.001(2) 0.004(2) 0.002(2)
C4B 0.023(3) 0.021(3) 0.035(3) 0.000(2) 0.005(2) 0.003(2)
C5B 0.023(2) 0.024(2) 0.030(3) -0.005(2) -0.003(2) 0.0008(18)
C6B 0.024(2) 0.019(2) 0.023(3) 0.002(2) -0.003(2) 0.0042(18)
C7B 0.025(3) 0.022(2) 0.023(3) 0.001(2) -0.004(2) 0.004(2)
C8B 0.024(2) 0.019(2) 0.020(2) -0.001(2) -0.0022(18) -0.002(2)
C9B 0.043(3) 0.032(3) 0.021(3) -0.001(2) -0.009(2) 0.013(2)
C10B 0.055(4) 0.040(3) 0.024(3) -0.005(2) -0.010(3) 0.015(3)
C11B 0.037(3) 0.040(3) 0.026(3) -0.015(2) -0.008(2) 0.005(2)
C12B 0.033(3) 0.021(2) 0.030(3) -0.006(2) -0.004(2) 0.002(2)
C13B 0.019(2) 0.022(2) 0.022(3) -0.0015(18) -0.0013(18) -0.0012(18)
C14B 0.027(3) 0.026(3) 0.030(3) -0.004(2) -0.003(2) -0.003(2)
C15B 0.026(3) 0.022(2) 0.027(3) -0.004(2) -0.002(2) 0.0074(18)
C16B 0.038(3) 0.022(3) 0.032(3) -0.005(2) -0.002(2) 0.006(2)
C17B 0.037(3) 0.021(3) 0.036(4) -0.001(2) 0.000(2) 0.012(2)
C18B 0.036(3) 0.038(3) 0.033(4) 0.003(2) -0.002(2) 0.018(3)
C19B 0.025(3) 0.037(3) 0.035(3) -0.004(2) -0.001(2) 0.004(2)
C20B 0.021(2) 0.026(2) 0.026(3) 0.001(2) 0.005(2) 0.0059(19)
N7 0.037(3) 0.035(2) 0.045(3) -0.003(2) 0.007(3) 0.003(2)
C21 0.058(4) 0.077(5) 0.040(4) 0.006(4) 0.013(3) -0.005(4)
C22 0.123(8) 0.059(5) 0.074(6) 0.035(4) 0.029(5) 0.028(5)
C23 0.059(4) 0.040(4) 0.050(4) -0.005(3) -0.002(3) -0.007(3)
C24 0.102(6) 0.054(4) 0.050(4) 0.017(4) -0.006(6) -0.014(4)
C25 0.047(4) 0.055(4) 0.086(6) -0.033(4) -0.003(3) 0.007(3)
C26 0.056(4) 0.065(5) 0.111(7) -0.032(5) -0.005(4) 0.018(4)
O11 0.083(4) 0.130(5) 0.058(4) 0.007(4) 0.004(3) 0.007(4)
C27 0.078(6) 0.087(6) 0.061(6) 0.011(5) 0.014(5) 0.005(5)
C28 0.068(6) 0.163(10) 0.049(6) -0.014(6) -0.003(4) -0.005(6)
C29 0.072(6) 0.093(6) 0.078(7) -0.008(5) -0.027(5) 0.012(5)
C30 0.104(7) 0.086(7) 0.090(7) 0.002(5) -0.012(5) -0.021(6)
O12 0.040(3) 0.066(4) 0.087(4) -0.021(3) 0.009(2) -0.004(2)
C31 0.076(5) 0.060(5) 0.068(5) -0.003(5) -0.002(4) -0.012(5)

loop_
_atom_type_symbol
_atom_type_description
_atom_type_scat_dispersion_real
_atom_type_scat_dispersion_imag
_atom_type_scat_source
C C 0.0033 0.0016 'International Tables Vol C Tables 4.2.6.8 and 6.1.1.4'
H H 0.0000 0.0000 'International Tables Vol C Tables 4.2.6.8 and 6.1.1.4'
N N 0.0061 0.0033 'International Tables Vol C Tables 4.2.6.8 and 6.1.1.4'
Nd Nd -0.1943 3.0179 'International Tables Vol C Tables 4.2.6.8 and 6.1.1.4'
O O 0.0106 0.0060 'International Tables Vol C Tables 4.2.6.8 and 6.1.1.4'

loop_
_geom_angle_atom_site_label_1
_geom_angle_atom_site_label_2
_geom_angle_atom_site_label_3
_geom_angle
_geom_angle_site_symmetry_1
_geom_angle_site_symmetry_3
_geom_angle_publ_flag
O2B Nd1 O1A 81.12(12) . . ?
O2B Nd1 O2A 81.08(12) . . ?
O1A Nd1 O2A 152.66(11) . . ?
O2B Nd1 O1B 154.99(13) . . ?
O1A Nd1 O1B 116.53(11) . . ?
O2A Nd1 O1B 87.40(11) . . ?
O2B Nd1 N1B 132.87(12) . . ?
O1A Nd1 N1B 82.79(12) . . ?
O2A Nd1 N1B 94.40(12) . . ?
O1B Nd1 N1B 69.83(12) . . ?
O2B Nd1 N1A 85.74(11) . . ?
O1A Nd1 N1A 68.51(11) . . ?
O2A Nd1 N1A 130.31(12) . . ?
O1B Nd1 N1A 84.94(12) . . ?
N1B Nd1 N1A 127.81(12) . . ?
O2B Nd1 N2A 74.32(13) . . ?
O1A Nd1 N2A 126.06(11) . . ?
O2A Nd1 N2A 67.82(11) . . ?
O1B Nd1 N2A 80.79(11) . . ?
N1B Nd1 N2A 146.48(12) . . ?
N1A Nd1 N2A 62.50(12) . . ?
O2B Nd1 N2B 69.45(12) . . ?
O1A Nd1 N2B 81.19(11) . . ?
O2A Nd1 N2B 73.19(12) . . ?
O1B Nd1 N2B 128.06(11) . . ?
N1B Nd1 N2B 64.45(12) . . ?
N1A Nd1 N2B 143.52(12) . . ?
N2A Nd1 N2B 129.81(11) . . ?
C1A O1A Nd1 136.0(3) . . ?
C20A O2A Nd1 129.1(3) . . ?
C7A N1A C8A 119.4(4) . . ?
C7A N1A Nd1 131.1(3) . . ?
C8A N1A Nd1 109.3(3) . . ?
C14A N2A C13A 114.7(4) . . ?
C14A N2A Nd1 122.9(3) . . ?
C13A N2A Nd1 118.2(3) . . ?
O3A N3A O4A 123.2(5) . . ?
O3A N3A C2A 119.2(5) . . ?
O4A N3A C2A 117.6(5) . . ?
O5A N4A O6A 123.0(4) . . ?
O5A N4A C4A 118.7(5) . . ?
O6A N4A C4A 118.4(4) . . ?
O7A N5A O8A 123.7(5) . . ?
O7A N5A C17A 117.8(5) . . ?
O8A N5A C17A 118.4(5) . . ?
O9A N6A O10A 123.4(5) . . ?
O9A N6A C19A 117.8(5) . . ?
O10A N6A C19A 118.9(5) . . ?
O1A C1A C2A 122.8(4) . . ?
O1A C1A C6A 122.3(5) . . ?
C2A C1A C6A 114.8(4) . . ?
C3A C2A C1A 123.8(4) . . ?
C3A C2A N3A 116.0(5) . . ?
C1A C2A N3A 120.1(4) . . ?
C4A C3A C2A 118.3(5) . . ?
C4A C3A H3A 120.9 . . ?
C2A C3A H3A 120.9 . . ?
C3A C4A C5A 121.8(4) . . ?
C3A C4A N4A 119.0(5) . . ?
C5A C4A N4A 119.3(4) . . ?
C6A C5A C4A 120.5(5) . . ?
C6A C5A H5A 119.8 . . ?
C4A C5A H5A 119.8 . . ?
C5A C6A C1A 120.8(5) . . ?
C5A C6A C7A 116.6(4) . . ?
C1A C6A C7A 122.5(4) . . ?
N1A C7A C6A 125.5(4) . . ?
N1A C7A H7A 117.2 . . ?
C6A C7A H7A 117.2 . . ?
N1A C8A C13A 108.9(4) . . ?
N1A C8A C9A 117.9(4) . . ?
C13A C8A C9A 109.7(4) . . ?
N1A C8A H8A 106.6 . . ?
C13A C8A H8A 106.6 . . ?
C9A C8A H8A 106.6 . . ?
C10A C9A C8A 110.6(4) . . ?
C10A C9A H9AA 109.5 . . ?
C8A C9A H9AA 109.5 . . ?
C10A C9A H9AB 109.5 . . ?
C8A C9A H9AB 109.5 . . ?
H9AA C9A H9AB 108.1 . . ?
C11A C10A C9A 111.6(4) . . ?
C11A C10A H10A 109.3 . . ?
C9A C10A H10A 109.3 . . ?
C11A C10A H10B 109.3 . . ?
C9A C10A H10B 109.3 . . ?
H10A C10A H10B 108.0 . . ?
C10A C11A C12A 111.8(4) . . ?
C10A C11A H11A 109.3 . . ?
C12A C11A H11A 109.3 . . ?
C10A C11A H11B 109.3 . . ?
C12A C11A H11B 109.3 . . ?
H11A C11A H11B 107.9 . . ?
C13A C12A C11A 110.6(4) . . ?
C13A C12A H12A 109.5 . . ?
C11A C12A H12A 109.5 . . ?
C13A C12A H12B 109.5 . . ?
C11A C12A H12B 109.5 . . ?
H12A C12A H12B 108.1 . . ?
N2A C13A C8A 109.8(4) . . ?
N2A C13A C12A 111.9(4) . . ?
C8A C13A C12A 110.1(4) . . ?
N2A C13A H13A 108.3 . . ?
C8A C13A H13A 108.3 . . ?
C12A C13A H13A 108.3 . . ?
N2A C14A C15A 127.0(5) . . ?
N2A C14A H14A 116.5 . . ?
C15A C14A H14A 116.5 . . ?
C16A C15A C20A 120.9(5) . . ?
C16A C15A C14A 116.9(4) . . ?
C20A C15A C14A 122.2(5) . . ?
C17A C16A C15A 121.0(5) . . ?
C17A C16A H16A 119.5 . . ?
C15A C16A H16A 119.5 . . ?
C16A C17A C18A 121.7(5) . . ?
C16A C17A N5A 119.4(5) . . ?
C18A C17A N5A 118.9(5) . . ?
C17A C18A C19A 117.8(5) . . ?
C17A C18A H18A 121.1 . . ?
C19A C18A H18A 121.1 . . ?
C18A C19A C20A 123.5(5) . . ?
C18A C19A N6A 117.0(5) . . ?
C20A C19A N6A 119.4(5) . . ?
O2A C20A C15A 122.7(5) . . ?
O2A C20A C19A 122.2(4) . . ?
C15A C20A C19A 115.1(5) . . ?
C1B O1B Nd1 141.9(3) . . ?
C20B O2B Nd1 141.1(3) . . ?
C7B N1B C8B 118.2(4) . . ?
C7B N1B Nd1 131.6(3) . . ?
C8B N1B Nd1 110.2(2) . . ?
C14B N2B C13B 115.7(4) . . ?
C14B N2B Nd1 126.4(4) . . ?
C13B N2B Nd1 117.1(3) . . ?
O4B N3B O3B 123.5(5) . . ?
O4B N3B C2B 118.5(5) . . ?
O3B N3B C2B 118.0(5) . . ?
O5B N4B O6B 123.8(4) . . ?
O5B N4B C4B 118.0(5) . . ?
O6B N4B C4B 118.2(5) . . ?
O8B N5B O7B 124.4(5) . . ?
O8B N5B C17B 117.2(5) . . ?
O7B N5B C17B 118.4(5) . . ?
O9B N6B O10C 120.7(12) . . ?
O10B N6B O9C 121.9(10) . . ?
O10B N6B C19B 123.0(7) . . ?
O9B N6B C19B 123.2(9) . . ?
O10C N6B C19B 115.5(9) . . ?
O9C N6B C19B 114.9(8) . . ?
O1B C1B C6B 123.1(4) . . ?
O1B C1B C2B 122.9(4) . . ?
C6B C1B C2B 114.0(4) . . ?
C3B C2B C1B 123.7(5) . . ?
C3B C2B N3B 115.0(5) . . ?
C1B C2B N3B 121.2(4) . . ?
C4B C3B C2B 118.9(5) . . ?
C4B C3B H3B 120.6 . . ?
C2B C3B H3B 120.6 . . ?
C3B C4B C5B 121.0(5) . . ?
C3B C4B N4B 119.2(5) . . ?
C5B C4B N4B 119.8(5) . . ?
C4B C5B C6B 120.8(5) . . ?
C4B C5B H5B 119.6 . . ?
C6B C5B H5B 119.6 . . ?
C5B C6B C1B 121.4(5) . . ?
C5B C6B C7B 116.0(5) . . ?
C1B C6B C7B 122.6(4) . . ?
N1B C7B C6B 127.9(5) . . ?
N1B C7B H7B 116.0 . . ?
C6B C7B H7B 116.0 . . ?
N1B C8B C9B 116.0(4) . . ?
N1B C8B C13B 107.5(4) . . ?
C9B C8B C13B 112.8(4) . . ?
N1B C8B H8B 106.7 . . ?
C9B C8B H8B 106.7 . . ?
C13B C8B H8B 106.7 . . ?
C10B C9B C8B 111.4(4) . . ?
C10B C9B H9BA 109.3 . . ?
C8B C9B H9BA 109.3 . . ?
C10B C9B H9BB 109.3 . . ?
C8B C9B H9BB 109.3 . . ?
H9BA C9B H9BB 108.0 . . ?
C9B C10B C11B 109.7(5) . . ?
C9B C10B H10C 109.7 . . ?
C11B C10B H10C 109.7 . . ?
C9B C10B H10D 109.7 . . ?
C11B C10B H10D 109.7 . . ?
H10C C10B H10D 108.2 . . ?
C12B C11B C10B 109.7(4) . . ?
C12B C11B H11C 109.7 . . ?
C10B C11B H11C 109.7 . . ?
C12B C11B H11D 109.7 . . ?
C10B C11B H11D 109.7 . . ?
H11C C11B H11D 108.2 . . ?
C11B C12B C13B 113.4(4) . . ?
C11B C12B H12C 108.9 . . ?
C13B C12B H12C 108.9 . . ?
C11B C12B H12D 108.9 . . ?
C13B C12B H12D 108.9 . . ?
H12C C12B H12D 107.7 . . ?
N2B C13B C12B 113.2(4) . . ?
N2B C13B C8B 107.6(4) . . ?
C12B C13B C8B 110.5(4) . . ?
N2B C13B H13B 108.5 . . ?
C12B C13B H13B 108.5 . . ?
C8B C13B H13B 108.5 . . ?
N2B C14B C15B 128.8(5) . . ?
N2B C14B H14B 115.6 . . ?
C15B C14B H14B 115.6 . . ?
C16B C15B C20B 120.6(4) . . ?
C16B C15B C14B 115.7(4) . . ?
C20B C15B C14B 123.5(4) . . ?
C17B C16B C15B 120.9(5) . . ?
C17B C16B H16B 119.6 . . ?
C15B C16B H16B 119.6 . . ?
C18B C17B C16B 121.1(5) . . ?
C18B C17B N5B 120.2(5) . . ?
C16B C17B N5B 118.7(5) . . ?
C17B C18B C19B 118.9(5) . . ?
C17B C18B H18B 120.6 . . ?
C19B C18B H18B 120.6 . . ?
C18B C19B C20B 123.7(5) . . ?
C18B C19B N6B 115.7(5) . . ?
C20B C19B N6B 120.6(5) . . ?
O2B C20B C19B 123.3(5) . . ?
O2B C20B C15B 121.8(5) . . ?
C19B C20B C15B 114.9(4) . . ?
C25 N7 C23 115.0(5) . . ?
C25 N7 C21 112.0(5) . . ?
C23 N7 C21 110.5(4) . . ?
C25 N7 H7 106.2 . . ?
C23 N7 H7 106.2 . . ?
C21 N7 H7 106.2 . . ?
C22 C21 N7 112.5(5) . . ?
C22 C21 H21A 109.1 . . ?
N7 C21 H21A 109.1 . . ?
C22 C21 H21B 109.1 . . ?
N7 C21 H21B 109.1 . . ?
H21A C21 H21B 107.8 . . ?
C21 C22 H22A 109.5 . . ?
C21 C22 H22B 109.5 . . ?
H22A C22 H22B 109.5 . . ?
C21 C22 H22C 109.5 . . ?
H22A C22 H22C 109.5 . . ?
H22B C22 H22C 109.5 . . ?
C24 C23 N7 113.8(5) . . ?
C24 C23 H23A 108.8 . . ?
N7 C23 H23A 108.8 . . ?
C24 C23 H23B 108.8 . . ?
N7 C23 H23B 108.8 . . ?
H23A C23 H23B 107.7 . . ?
C23 C24 H24A 109.5 . . ?
C23 C24 H24B 109.5 . . ?
H24A C24 H24B 109.5 . . ?
C23 C24 H24C 109.5 . . ?
H24A C24 H24C 109.5 . . ?
H24B C24 H24C 109.5 . . ?
C26 C25 N7 114.8(5) . . ?
C26 C25 H25A 108.6 . . ?
N7 C25 H25A 108.6 . . ?
C26 C25 H25B 108.6 . . ?
N7 C25 H25B 108.6 . . ?
H25A C25 H25B 107.5 . . ?
C25 C26 H26A 109.5 . . ?
C25 C26 H26B 109.5 . . ?
H26A C26 H26B 109.5 . . ?
C25 C26 H26C 109.5 . . ?
H26A C26 H26C 109.5 . . ?
H26B C26 H26C 109.5 . . ?
C27 O11 C29 112.3(7) . . ?
O11 C27 C28 108.4(7) . . ?
O11 C27 H27A 110.0 . . ?
C28 C27 H27A 110.0 . . ?
O11 C27 H27B 110.0 . . ?
C28 C27 H27B 110.0 . . ?
H27A C27 H27B 108.4 . . ?
C27 C28 H28A 109.5 . . ?
C27 C28 H28B 109.5 . . ?
H28A C28 H28B 109.5 . . ?
C27 C28 H28C 109.5 . . ?
H28A C28 H28C 109.5 . . ?
H28B C28 H28C 109.5 . . ?
O11 C29 C30 108.5(7) . . ?
O11 C29 H29A 110.0 . . ?
C30 C29 H29A 110.0 . . ?
O11 C29 H29B 110.0 . . ?
C30 C29 H29B 110.0 . . ?
H29A C29 H29B 108.4 . . ?
C29 C30 H30A 109.5 . . ?
C29 C30 H30B 109.5 . . ?
H30A C30 H30B 109.5 . . ?
C29 C30 H30C 109.5 . . ?
H30A C30 H30C 109.5 . . ?
H30B C30 H30C 109.5 . . ?
C31 O12 H12 109.5 . . ?
O12 C31 H31A 109.5 . . ?
O12 C31 H31B 109.5 . . ?
H31A C31 H31B 109.5 . . ?
O12 C31 H31C 109.5 . . ?
H31A C31 H31C 109.5 . . ?
H31B C31 H31C 109.5 . . ?

loop_
_geom_bond_atom_site_label_1
_geom_bond_atom_site_label_2
_geom_bond_distance
_geom_bond_site_symmetry_2
_geom_bond_publ_flag
Nd1 O2B 2.356(3) . ?
Nd1 O1A 2.367(3) . ?
Nd1 O2A 2.390(3) . ?
Nd1 O1B 2.395(3) . ?
Nd1 N1B 2.582(4) . ?
Nd1 N1A 2.599(4) . ?
Nd1 N2A 2.649(4) . ?
Nd1 N2B 2.662(4) . ?
O1A C1A 1.281(5) . ?
O2A C20A 1.289(6) . ?
O3A N3A 1.214(6) . ?
O4A N3A 1.225(6) . ?
O5A N4A 1.226(5) . ?
O6A N4A 1.231(6) . ?
O7A N5A 1.216(7) . ?
O8A N5A 1.226(6) . ?
O9A N6A 1.222(6) . ?
O10A N6A 1.223(6) . ?
N1A C7A 1.277(6) . ?
N1A C8A 1.468(6) . ?
N2A C14A 1.279(5) . ?
N2A C13A 1.484(5) . ?
N3A C2A 1.454(6) . ?
N4A C4A 1.463(6) . ?
N5A C17A 1.457(6) . ?
N6A C19A 1.455(7) . ?
C1A C2A 1.428(7) . ?
C1A C6A 1.440(7) . ?
C2A C3A 1.380(7) . ?
C3A C4A 1.367(7) . ?
C3A H3A 0.9400 . ?
C4A C5A 1.383(7) . ?
C5A C6A 1.383(6) . ?
C5A H5A 0.9400 . ?
C6A C7A 1.460(7) . ?
C7A H7A 0.9400 . ?
C8A C13A 1.522(6) . ?
C8A C9A 1.528(6) . ?
C8A H8A 0.9900 . ?
C9A C10A 1.521(7) . ?
C9A H9AA 0.9800 . ?
C9A H9AB 0.9800 . ?
C10A C11A 1.520(7) . ?
C10A H10A 0.9800 . ?
C10A H10B 0.9800 . ?
C11A C12A 1.535(7) . ?
C11A H11A 0.9800 . ?
C11A H11B 0.9800 . ?
C12A C13A 1.529(6) . ?
C12A H12A 0.9800 . ?
C12A H12B 0.9800 . ?
C13A H13A 0.9900 . ?
C14A C15A 1.472(6) . ?
C14A H14A 0.9400 . ?
C15A C16A 1.383(6) . ?
C15A C20A 1.427(6) . ?
C16A C17A 1.370(6) . ?
C16A H16A 0.9400 . ?
C17A C18A 1.383(7) . ?
C18A C19A 1.385(7) . ?
C18A H18A 0.9400 . ?
C19A C20A 1.434(7) . ?
O1B C1B 1.270(5) . ?
O2B C20B 1.272(5) . ?
O3B N3B 1.217(6) . ?
O4B N3B 1.216(6) . ?
O5B N4B 1.221(5) . ?
O6B N4B 1.222(6) . ?
O7B N5B 1.233(6) . ?
O8B N5B 1.232(6) . ?
O9B N6B 1.209(8) . ?
O9C N6B 1.239(7) . ?
O10B N6B 1.201(7) . ?
O10C N6B 1.230(8) . ?
N1B C7B 1.281(6) . ?
N1B C8B 1.494(5) . ?
N2B C14B 1.279(6) . ?
N2B C13B 1.491(6) . ?
N3B C2B 1.457(7) . ?
N4B C4B 1.461(6) . ?
N5B C17B 1.461(6) . ?
N6B C19B 1.454(7) . ?
C1B C6B 1.436(7) . ?
C1B C2B 1.442(6) . ?
C2B C3B 1.381(7) . ?
C3B C4B 1.370(7) . ?
C3B H3B 0.9400 . ?
C4B C5B 1.385(7) . ?
C5B C6B 1.387(6) . ?
C5B H5B 0.9400 . ?
C6B C7B 1.455(7) . ?
C7B H7B 0.9400 . ?
C8B C9B 1.513(6) . ?
C8B C13B 1.537(6) . ?
C8B H8B 0.9900 . ?
C9B C10B 1.503(7) . ?
C9B H9BA 0.9800 . ?
C9B H9BB 0.9800 . ?
C10B C11B 1.525(7) . ?
C10B H10C 0.9800 . ?
C10B H10D 0.9800 . ?
C11B C12B 1.517(7) . ?
C11B H11C 0.9800 . ?
C11B H11D 0.9800 . ?
C12B C13B 1.536(6) . ?
C12B H12C 0.9800 . ?
C12B H12D 0.9800 . ?
C13B H13B 0.9900 . ?
C14B C15B 1.458(6) . ?
C14B H14B 0.9400 . ?
C15B C16B 1.389(6) . ?
C15B C20B 1.438(7) . ?
C16B C17B 1.381(7) . ?
C16B H16B 0.9400 . ?
C17B C18B 1.369(7) . ?
C18B C19B 1.377(7) . ?
C18B H18B 0.9400 . ?
C19B C20B 1.428(7) . ?
N7 C25 1.503(7) . ?
N7 C23 1.508(7) . ?
N7 C21 1.512(7) . ?
N7 H7 0.9900 . ?
C21 C22 1.490(9) . ?
C21 H21A 0.9800 . ?
C21 H21B 0.9800 . ?
C22 H22A 0.9700 . ?
C22 H22B 0.9700 . ?
C22 H22C 0.9700 . ?
C23 C24 1.490(8) . ?
C23 H23A 0.9800 . ?
C23 H23B 0.9800 . ?
C24 H24A 0.9700 . ?
C24 H24B 0.9700 . ?
C24 H24C 0.9700 . ?
C25 C26 1.492(8) . ?
C25 H25A 0.9800 . ?
C25 H25B 0.9800 . ?
C26 H26A 0.9700 . ?
C26 H26B 0.9700 . ?
C26 H26C 0.9700 . ?
O11 C27 1.373(9) . ?
O11 C29 1.412(9) . ?
C27 C28 1.536(10) . ?
C27 H27A 0.9800 . ?
C27 H27B 0.9800 . ?
C28 H28A 0.9700 . ?
C28 H28B 0.9700 . ?
C28 H28C 0.9700 . ?
C29 C30 1.518(10) . ?
C29 H29A 0.9800 . ?
C29 H29B 0.9800 . ?
C30 H30A 0.9700 . ?
C30 H30B 0.9700 . ?
C30 H30C 0.9700 . ?
O12 C31 1.426(7) . ?
O12 H12 0.8300 . ?
C31 H31A 0.9700 . ?
C31 H31B 0.9700 . ?
C31 H31C 0.9700 . ?

loop_
_geom_torsion_atom_site_label_1
_geom_torsion_atom_site_label_2
_geom_torsion_atom_site_label_3
_geom_torsion_atom_site_label_4
_geom_torsion
_geom_torsion_site_symmetry_1
_geom_torsion_site_symmetry_2
_geom_torsion_site_symmetry_3
_geom_torsion_site_symmetry_4
_geom_torsion_publ_flag
Nd1 O1A C1A C2A 142.3(4) . . . . ?
Nd1 O1A C1A C6A -42.1(6) . . . . ?
O1A C1A C2A C3A 177.5(4) . . . . ?
C6A C1A C2A C3A 1.7(7) . . . . ?
O1A C1A C2A N3A 0.1(7) . . . . ?
C6A C1A C2A N3A -175.8(4) . . . . ?
O3A N3A C2A C3A 143.1(5) . . . . ?
O4A N3A C2A C3A -35.5(7) . . . . ?
O3A N3A C2A C1A -39.2(7) . . . . ?
O4A N3A C2A C1A 142.2(5) . . . . ?
C1A C2A C3A C4A -0.8(7) . . . . ?
N3A C2A C3A C4A 176.8(5) . . . . ?
C2A C3A C4A C5A -1.3(8) . . . . ?
C2A C3A C4A N4A 179.7(4) . . . . ?
O5A N4A C4A C3A -3.9(7) . . . . ?
O6A N4A C4A C3A 177.0(5) . . . . ?
O5A N4A C4A C5A 177.0(5) . . . . ?
O6A N4A C4A C5A -2.0(7) . . . . ?
C3A C4A C5A C6A 2.4(8) . . . . ?
N4A C4A C5A C6A -178.6(4) . . . . ?
C4A C5A C6A C1A -1.4(7) . . . . ?
C4A C5A C6A C7A -178.4(4) . . . . ?
O1A C1A C6A C5A -176.4(4) . . . . ?
C2A C1A C6A C5A -0.5(6) . . . . ?
O1A C1A C6A C7A 0.4(7) . . . . ?
C2A C1A C6A C7A 176.3(4) . . . . ?
C8A N1A C7A C6A -179.7(4) . . . . ?
Nd1 N1A C7A C6A 5.2(7) . . . . ?
C5A C6A C7A N1A -168.3(5) . . . . ?
C1A C6A C7A N1A 14.8(8) . . . . ?
C7A N1A C8A C13A -112.2(5) . . . . ?
Nd1 N1A C8A C13A 63.9(4) . . . . ?
C7A N1A C8A C9A 13.5(6) . . . . ?
Nd1 N1A C8A C9A -170.4(3) . . . . ?
N1A C8A C9A C10A 175.4(4) . . . . ?
C13A C8A C9A C10A -59.2(5) . . . . ?
C8A C9A C10A C11A 55.7(6) . . . . ?
C9A C10A C11A C12A -53.3(6) . . . . ?
C10A C11A C12A C13A 54.0(6) . . . . ?
C14A N2A C13A C8A 164.8(4) . . . . ?
Nd1 N2A C13A C8A 7.1(5) . . . . ?
C14A N2A C13A C12A -72.6(5) . . . . ?
Nd1 N2A C13A C12A 129.6(3) . . . . ?
N1A C8A C13A N2A -45.7(5) . . . . ?
C9A C8A C13A N2A -176.1(4) . . . . ?
N1A C8A C13A C12A -169.3(4) . . . . ?
C9A C8A C13A C12A 60.3(5) . . . . ?
C11A C12A C13A N2A -180.0(4) . . . . ?
C11A C12A C13A C8A -57.6(5) . . . . ?
C13A N2A C14A C15A 179.6(4) . . . . ?
Nd1 N2A C14A C15A -23.8(7) . . . . ?
N2A C14A C15A C16A 168.4(5) . . . . ?
N2A C14A C15A C20A -12.0(8) . . . . ?
C20A C15A C16A C17A -1.5(7) . . . . ?
C14A C15A C16A C17A 178.2(5) . . . . ?
C15A C16A C17A C18A -0.3(8) . . . . ?
C15A C16A C17A N5A 179.2(5) . . . . ?
O7A N5A C17A C16A -17.4(8) . . . . ?
O8A N5A C17A C16A 161.3(5) . . . . ?
O7A N5A C17A C18A 162.1(5) . . . . ?
O8A N5A C17A C18A -19.2(8) . . . . ?
C16A C17A C18A C19A 0.8(8) . . . . ?
N5A C17A C18A C19A -178.7(5) . . . . ?
C17A C18A C19A C20A 0.5(8) . . . . ?
C17A C18A C19A N6A 176.0(5) . . . . ?
O9A N6A C19A C18A -34.9(8) . . . . ?
O10A N6A C19A C18A 146.7(5) . . . . ?
O9A N6A C19A C20A 140.8(5) . . . . ?
O10A N6A C19A C20A -37.6(8) . . . . ?
Nd1 O2A C20A C15A 46.5(6) . . . . ?
Nd1 O2A C20A C19A -131.8(4) . . . . ?
C16A C15A C20A O2A -175.8(4) . . . . ?
C14A C15A C20A O2A 4.5(7) . . . . ?
C16A C15A C20A C19A 2.6(7) . . . . ?
C14A C15A C20A C19A -177.0(4) . . . . ?
C18A C19A C20A O2A 176.3(5) . . . . ?
N6A C19A C20A O2A 0.9(8) . . . . ?
C18A C19A C20A C15A -2.2(7) . . . . ?
N6A C19A C20A C15A -177.6(5) . . . . ?
Nd1 O1B C1B C6B -17.5(8) . . . . ?
Nd1 O1B C1B C2B 161.0(4) . . . . ?
O1B C1B C2B C3B -174.1(5) . . . . ?
C6B C1B C2B C3B 4.5(7) . . . . ?
O1B C1B C2B N3B 6.5(8) . . . . ?
C6B C1B C2B N3B -174.8(4) . . . . ?
O4B N3B C2B C3B 29.3(7) . . . . ?
O3B N3B C2B C3B -148.5(5) . . . . ?
O4B N3B C2B C1B -151.4(5) . . . . ?
O3B N3B C2B C1B 30.9(7) . . . . ?
C1B C2B C3B C4B -2.5(8) . . . . ?
N3B C2B C3B C4B 176.9(5) . . . . ?
C2B C3B C4B C5B -2.0(8) . . . . ?
C2B C3B C4B N4B 179.9(4) . . . . ?
O5B N4B C4B C3B 5.9(7) . . . . ?
O6B N4B C4B C3B -173.2(5) . . . . ?
O5B N4B C4B C5B -172.3(5) . . . . ?
O6B N4B C4B C5B 8.6(7) . . . . ?
C3B C4B C5B C6B 4.1(7) . . . . ?
N4B C4B C5B C6B -177.8(4) . . . . ?
C4B C5B C6B C1B -1.7(7) . . . . ?
C4B C5B C6B C7B 178.6(4) . . . . ?
O1B C1B C6B C5B 176.3(4) . . . . ?
C2B C1B C6B C5B -2.3(7) . . . . ?
O1B C1B C6B C7B -4.1(7) . . . . ?
C2B C1B C6B C7B 177.3(4) . . . . ?
C8B N1B C7B C6B 179.0(4) . . . . ?
Nd1 N1B C7B C6B -0.4(8) . . . . ?
C5B C6B C7B N1B -169.0(5) . . . . ?
C1B C6B C7B N1B 11.4(8) . . . . ?
C7B N1B C8B C9B 10.9(6) . . . . ?
Nd1 N1B C8B C9B -169.5(3) . . . . ?
C7B N1B C8B C13B -116.3(4) . . . . ?
Nd1 N1B C8B C13B 63.2(3) . . . . ?
N1B C8B C9B C10B -179.8(4) . . . . ?
C13B C8B C9B C10B -55.2(6) . . . . ?
C8B C9B C10B C11B 59.8(6) . . . . ?
C9B C10B C11B C12B -59.7(6) . . . . ?
C10B C11B C12B C13B 56.2(6) . . . . ?
C14B N2B C13B C12B -41.2(6) . . . . ?
Nd1 N2B C13B C12B 148.3(3) . . . . ?
C14B N2B C13B C8B -163.5(4) . . . . ?
Nd1 N2B C13B C8B 25.9(4) . . . . ?
C11B C12B C13B N2B -171.3(4) . . . . ?
C11B C12B C13B C8B -50.6(5) . . . . ?
N1B C8B C13B N2B -57.6(4) . . . . ?
C9B C8B C13B N2B 173.4(4) . . . . ?
N1B C8B C13B C12B 178.4(3) . . . . ?
C9B C8B C13B C12B 49.3(5) . . . . ?
C13B N2B C14B C15B 174.5(5) . . . . ?
Nd1 N2B C14B C15B -15.9(8) . . . . ?
N2B C14B C15B C16B 179.8(5) . . . . ?
N2B C14B C15B C20B -4.9(9) . . . . ?
C20B C15B C16B C17B 2.0(8) . . . . ?
C14B C15B C16B C17B 177.4(5) . . . . ?
C15B C16B C17B C18B -1.2(8) . . . . ?
C15B C16B C17B N5B -179.4(5) . . . . ?
O8B N5B C17B C18B 5.3(8) . . . . ?
O7B N5B C17B C18B -175.7(5) . . . . ?
O8B N5B C17B C16B -176.5(5) . . . . ?
O7B N5B C17B C16B 2.5(8) . . . . ?
C16B C17B C18B C19B -0.2(8) . . . . ?
N5B C17B C18B C19B 178.0(5) . . . . ?
C17B C18B C19B C20B 0.9(9) . . . . ?
C17B C18B C19B N6B 179.8(5) . . . . ?
O10B N6B C19B C18B -156.9(12) . . . . ?
O9B N6B C19B C18B -36(2) . . . . ?
O10C N6B C19B C18B 152.2(15) . . . . ?
O9C N6B C19B C18B 17.8(17) . . . . ?
O10B N6B C19B C20B 22.0(14) . . . . ?
O9B N6B C19B C20B 142.8(18) . . . . ?
O10C N6B C19B C20B -28.8(17) . . . . ?
O9C N6B C19B C20B -163.2(15) . . . . ?
Nd1 O2B C20B C19B -152.0(4) . . . . ?
Nd1 O2B C20B C15B 28.7(10) . . . . ?
C18B C19B C20B O2B -179.6(6) . . . . ?
N6B C19B C20B O2B 1.6(9) . . . . ?
C18B C19B C20B C15B -0.2(8) . . . . ?
N6B C19B C20B C15B -179.1(5) . . . . ?
C16B C15B C20B O2B 178.2(5) . . . . ?
C14B C15B C20B O2B 3.1(9) . . . . ?
C16B C15B C20B C19B -1.2(8) . . . . ?
C14B C15B C20B C19B -176.3(5) . . . . ?
C25 N7 C21 C22 -159.8(6) . . . . ?
C23 N7 C21 C22 70.5(7) . . . . ?
C25 N7 C23 C24 60.3(7) . . . . ?
C21 N7 C23 C24 -171.6(5) . . . . ?
C23 N7 C25 C26 59.1(8) . . . . ?
C21 N7 C25 C26 -68.2(8) . . . . ?
C29 O11 C27 C28 -173.0(7) . . . . ?
C27 O11 C29 C30 -177.2(7) . . . . ?
